data_7034390
loop_
_publ_author_name
'Caputo, Christopher B.'
'Winkelhaus, Daniel'
'Dobrovetsky, Roman'
'Hounjet, Lindsay J.'
'Stephan, Douglas W.'

_publ_section_title
;
 Synthesis and Lewis acidity of fluorophosphonium cations.
;
_journal_issue 27
_journal_name_full 'Dalton transactions (Cambridge, England : 2003)'
_journal_page_first 12256
_journal_page_last 12264
_journal_paper_doi 10.1039/c5dt00217f
_journal_volume 44
_journal_year 2015
_chemical_formula_sum 'C42 H10 B F26 P'
_chemical_formula_weight 1050.28
_space_group_crystal_system monoclinic
_space_group_IT_number 9
_space_group_name_Hall 'C -2yc'
_space_group_name_H-M_alt 'C 1 c 1'
_symmetry_space_group_name_Hall 'C -2yc'
_symmetry_space_group_name_H-M 'C 1 c 1'
_atom_sites_solution_hydrogens geom
_audit_creation_method SHELXL-2014/7
_audit_update_record
;
2015-02-27 deposited with the CCDC.
2015-03-11 downloaded from the CCDC.
;
_cell_angle_alpha 90
_cell_angle_beta 116.995(2)
_cell_angle_gamma 90
_cell_formula_units_Z 4
_cell_length_a 24.1133(10)
_cell_length_b 10.8799(4)
_cell_length_c 16.1215(7)
_cell_measurement_reflns_used 9852
_cell_measurement_temperature 149(2)
_cell_measurement_theta_max 27.42
_cell_measurement_theta_min 2.28
_cell_volume 3768.7(3)
_computing_cell_refinement 'Bruker SAINT'
_computing_data_collection 'Bruker APEX2'
_computing_data_reduction 'Bruker SAINT'
_computing_molecular_graphics 'Bruker SHELXTL'
_computing_publication_material 'Bruker SHELXTL'
_computing_structure_refinement 'SHELXL-2014/7 (Sheldrick, 2014)'
_computing_structure_solution 'SHELXS-97 (Sheldrick, 2008)'
_diffrn_ambient_temperature 149(2)
_diffrn_measured_fraction_theta_full 1.000
_diffrn_measured_fraction_theta_max 0.997
_diffrn_measurement_device_type 'Bruker APEX-II CCD'
_diffrn_measurement_method '\f and \w scans'
_diffrn_radiation_type MoK\a
_diffrn_radiation_wavelength 0.71073
_diffrn_reflns_av_R_equivalents 0.0229
_diffrn_reflns_av_unetI/netI 0.0275
_diffrn_reflns_Laue_measured_fraction_full 1.000
_diffrn_reflns_Laue_measured_fraction_max 0.997
_diffrn_reflns_limit_h_max 31
_diffrn_reflns_limit_h_min -31
_diffrn_reflns_limit_k_max 14
_diffrn_reflns_limit_k_min -13
_diffrn_reflns_limit_l_max 20
_diffrn_reflns_limit_l_min -20
_diffrn_reflns_number 28536
_diffrn_reflns_point_group_measured_fraction_full 0.996
_diffrn_reflns_point_group_measured_fraction_max 0.987
_diffrn_reflns_theta_full 25.242
_diffrn_reflns_theta_max 27.498
_diffrn_reflns_theta_min 1.896
_exptl_absorpt_coefficient_mu 0.238
_exptl_absorpt_correction_T_max 0.7456
_exptl_absorpt_correction_T_min 0.7170
_exptl_absorpt_correction_type multi-scan
_exptl_absorpt_process_details SADABS
_exptl_crystal_colour colourless
_exptl_crystal_density_diffrn 1.851
_exptl_crystal_description block
_exptl_crystal_F_000 2064
_exptl_crystal_size_max 0.200
_exptl_crystal_size_mid 0.170
_exptl_crystal_size_min 0.100
_refine_diff_density_max 0.832
_refine_diff_density_min -0.383
_refine_diff_density_rms 0.047
_refine_ls_abs_structure_details
; 
 Flack x determined using 3199 quotients [(I+)-(I-)]/[(I+)+(I-)] 
 (Parsons, Flack and Wagner, Acta Cryst. B69 (2013) 249-259). 
;
_refine_ls_abs_structure_Flack 0.05(3)
_refine_ls_extinction_method none
_refine_ls_goodness_of_fit_ref 1.030
_refine_ls_hydrogen_treatment constr
_refine_ls_matrix_type full
_refine_ls_number_parameters 631
_refine_ls_number_reflns 8536
_refine_ls_number_restraints 2
_refine_ls_restrained_S_all 1.030
_refine_ls_R_factor_all 0.0444
_refine_ls_R_factor_gt 0.0361
_refine_ls_shift/su_max 0.000
_refine_ls_shift/su_mean 0.000
_refine_ls_structure_factor_coef Fsqd
_refine_ls_weighting_details 'w=1/[\s^2^(Fo^2^)+(0.0487P)^2^+2.1756P] where P=(Fo^2^+2Fc^2^)/3'
_refine_ls_weighting_scheme calc
_refine_ls_wR_factor_gt 0.0863
_refine_ls_wR_factor_ref 0.0908
_reflns_Friedel_coverage 0.977
_reflns_Friedel_fraction_full 0.993
_reflns_Friedel_fraction_max 0.976
_reflns_number_gt 7465
_reflns_number_total 8536
_reflns_threshold_expression 'I > 2\s(I)'
_cod_data_source_file c5dt00217f2.cif
_cod_data_source_block CBC031_0m
_cod_depositor_comments 'Adding full bibliography for 7034389--7034395.cif.'
_cod_database_code 7034390
_shelx_shelxl_version_number 2014/7
_shelx_space_group_comment
; 
The symmetry employed for this shelxl refinement is uniquely defined 
by the following loop, which should always be used as a source of 
symmetry information in preference to the above space-group names. 
They are only intended as comments. 
;
_shelx_estimated_absorpt_t_min 0.954
_shelx_estimated_absorpt_t_max 0.977

loop_
_space_group_symop_operation_xyz
'x, y, z'
'x, -y, z+1/2'
'x+1/2, y+1/2, z'
'x+1/2, -y+1/2, z+1/2'

loop_
_atom_site_label
_atom_site_type_symbol
_atom_site_fract_x
_atom_site_fract_y
_atom_site_fract_z
_atom_site_U_iso_or_equiv
_atom_site_adp_type
_atom_site_occupancy
_atom_site_site_symmetry_order
_atom_site_calc_flag
_atom_site_refinement_flags_posn
_atom_site_refinement_flags_adp
P1 P 0.75942(4) 0.32621(9) 0.87175(7) 0.0311(2) Uani 1 1 d . .
F1 F 1.00804(14) 0.3103(3) 1.19552(19) 0.0609(8) Uani 1 1 d . .
F2 F 0.71474(12) 0.3465(2) 0.9146(2) 0.0495(7) Uani 1 1 d . .
F3 F 0.79384(14) 0.2305(3) 1.0655(2) 0.0536(7) Uani 1 1 d . .
F4 F 0.90689(18) 0.2293(3) 1.21378(19) 0.0700(10) Uani 1 1 d . .
F5 F 0.88346(11) 0.3775(2) 0.87909(16) 0.0432(6) Uani 1 1 d . .
F6 F 0.99554(11) 0.3843(2) 1.02865(19) 0.0479(6) Uani 1 1 d . .
F7 F 0.76750(11) -0.2538(3) 1.07858(18) 0.0440(6) Uani 1 1 d . .
F8 F 0.99123(13) 0.2629(2) 0.81514(19) 0.0479(6) Uani 1 1 d . .
F9 F 1.06984(13) -0.4918(2) 0.83756(19) 0.0453(6) Uani 1 1 d . .
F10 F 1.11801(10) -0.1818(2) 1.06058(16) 0.0359(5) Uani 1 1 d . .
F11 F 0.85660(11) -0.4294(2) 1.11869(17) 0.0422(6) Uani 1 1 d . .
F12 F 0.78386(11) -0.0273(2) 1.01922(18) 0.0420(6) Uani 1 1 d . .
F13 F 0.88536(10) 0.02446(19) 1.00391(15) 0.0306(5) Uani 1 1 d . .
F14 F 0.96062(10) -0.3790(2) 1.10605(15) 0.0329(5) Uani 1 1 d . .
F15 F 1.07730(12) 0.0874(2) 1.34714(16) 0.0420(6) Uani 1 1 d . .
F16 F 1.16984(11) -0.2980(2) 1.36003(16) 0.0427(6) Uani 1 1 d . .
F17 F 1.09479(11) -0.3346(2) 1.18120(16) 0.0350(5) Uani 1 1 d . .
F18 F 1.16437(11) -0.0847(3) 1.44573(15) 0.0445(6) Uani 1 1 d . .
F19 F 0.99973(10) 0.0510(2) 1.16779(14) 0.0328(5) Uani 1 1 d . .
F20 F 0.90381(10) -0.0973(2) 0.86294(14) 0.0310(5) Uani 1 1 d . .
F21 F 0.90112(11) 0.0851(3) 0.75237(15) 0.0455(6) Uani 1 1 d . .
F22 F 1.08504(12) 0.2481(2) 0.99252(18) 0.0415(6) Uani 1 1 d . .
F23 F 1.09036(10) 0.0657(2) 1.10300(15) 0.0353(5) Uani 1 1 d . .
F24 F 0.91446(9) -0.3483(2) 0.91000(15) 0.0332(5) Uani 1 1 d . .
F25 F 0.94936(12) -0.4882(2) 0.80818(18) 0.0437(6) Uani 1 1 d . .
F26 F 1.15377(11) -0.3361(2) 0.96626(18) 0.0442(6) Uani 1 1 d . .
C1 C 0.6977(2) 0.0062(4) 0.6752(4) 0.0582(14) Uani 1 1 d . .
H1 H 0.6845 -0.0575 0.6299 0.070 Uiso 1 1 calc R U
C2 C 0.7609(2) 0.0225(4) 0.7325(3) 0.0468(11) Uani 1 1 d . .
H4 H 0.7907 -0.0306 0.7279 0.056 Uiso 1 1 calc R U
C3 C 0.77951(18) 0.1170(4) 0.7962(3) 0.0363(9) Uani 1 1 d . .
H5 H 0.8225 0.1286 0.8369 0.044 Uiso 1 1 calc R U
C4 C 0.73565(17) 0.1954(3) 0.8008(3) 0.0345(9) Uani 1 1 d . .
C5 C 0.83475(17) 0.3110(3) 0.9686(3) 0.0291(8) Uani 1 1 d . .
C6 C 0.88782(18) 0.3459(4) 0.9614(3) 0.0323(8) Uani 1 1 d . .
C7 C 0.94514(19) 0.3464(4) 1.0372(3) 0.0350(9) Uani 1 1 d . .
C8 C 0.9514(2) 0.3090(4) 1.1217(3) 0.0405(10) Uani 1 1 d . .
C9 C 0.6537(2) 0.0806(4) 0.6824(5) 0.074(2) Uani 1 1 d . .
H3 H 0.6107 0.0651 0.6442 0.088 Uiso 1 1 calc R U
C10 C 0.6716(2) 0.1774(4) 0.7446(4) 0.0609(16) Uani 1 1 d . .
H2 H 0.6417 0.2300 0.7493 0.073 Uiso 1 1 calc R U
C11 C 0.75608(16) 0.4605(3) 0.8093(3) 0.0281(8) Uani 1 1 d . .
C12 C 0.77151(18) 0.5721(4) 0.8576(3) 0.0334(8) Uani 1 1 d . .
H10 H 0.7820 0.5743 0.9220 0.040 Uiso 1 1 calc R U
C13 C 0.77148(18) 0.6787(4) 0.8117(3) 0.0346(9) Uani 1 1 d . .
H9 H 0.7820 0.7548 0.8441 0.041 Uiso 1 1 calc R U
C14 C 0.75589(19) 0.6740(4) 0.7176(3) 0.0354(9) Uani 1 1 d . .
H6 H 0.7554 0.7476 0.6856 0.043 Uiso 1 1 calc R U
C15 C 0.74111(19) 0.5639(4) 0.6699(3) 0.0385(9) Uani 1 1 d . .
H8 H 0.7309 0.5623 0.6056 0.046 Uiso 1 1 calc R U
C16 C 0.74113(18) 0.4567(4) 0.7149(3) 0.0350(9) Uani 1 1 d . .
H7 H 0.7311 0.3808 0.6822 0.042 Uiso 1 1 calc R U
C17 C 0.8425(2) 0.2695(3) 1.0549(3) 0.0365(9) Uani 1 1 d . .
C18 C 0.9010(3) 0.2691(4) 1.1320(3) 0.0447(11) Uani 1 1 d . .
C19 C 0.81885(17) -0.2289(4) 1.0689(3) 0.0300(8) Uani 1 1 d . .
C20 C 0.86494(17) -0.3162(3) 1.0913(2) 0.0286(7) Uani 1 1 d . .
C21 C 0.91775(16) -0.2887(3) 1.0828(2) 0.0250(7) Uani 1 1 d . .
C22 C 0.92856(15) -0.1764(3) 1.0510(2) 0.0223(7) Uani 1 1 d . .
C23 C 0.99613(16) -0.0265(3) 0.9907(2) 0.0237(7) Uani 1 1 d . .
C24 C 1.04122(16) 0.0658(3) 1.0178(2) 0.0272(7) Uani 1 1 d . .
C25 C 1.03976(18) 0.1630(3) 0.9609(3) 0.0296(8) Uani 1 1 d . .
C26 C 0.99283(19) 0.1701(3) 0.8717(3) 0.0328(8) Uani 1 1 d . .
C27 C 1.05247(19) -0.4180(3) 0.8880(3) 0.0329(8) Uani 1 1 d . .
C28 C 1.09414(17) -0.3391(4) 0.9528(3) 0.0306(8) Uani 1 1 d . .
C29 C 1.07498(16) -0.2612(3) 1.0021(2) 0.0262(7) Uani 1 1 d . .
C30 C 1.01479(16) -0.2589(3) 0.9945(2) 0.0239(7) Uani 1 1 d . .
C31 C 0.82741(16) -0.1150(4) 1.0398(2) 0.0296(8) Uani 1 1 d . .
C32 C 0.88111(16) -0.0913(3) 1.0316(2) 0.0252(7) Uani 1 1 d . .
C33 C 1.04515(15) -0.1402(3) 1.1625(2) 0.0237(7) Uani 1 1 d . .
C34 C 1.04232(16) -0.0378(3) 1.2118(2) 0.0263(7) Uani 1 1 d . .
C35 C 1.08160(17) -0.0165(4) 1.3049(3) 0.0300(8) Uani 1 1 d . .
C36 C 1.12538(17) -0.1042(4) 1.3550(2) 0.0335(9) Uani 1 1 d . .
C37 C 1.12814(16) -0.2108(4) 1.3114(3) 0.0301(8) Uani 1 1 d . .
C38 C 1.08825(16) -0.2269(3) 1.2175(2) 0.0276(7) Uani 1 1 d . .
C39 C 0.95021(16) -0.0134(3) 0.8991(2) 0.0257(7) Uani 1 1 d . .
C40 C 0.94765(18) 0.0808(4) 0.8402(3) 0.0324(8) Uani 1 1 d . .
C41 C 0.97496(16) -0.3407(3) 0.9284(2) 0.0250(7) Uani 1 1 d . .
C42 C 0.99193(18) -0.4173(3) 0.8753(3) 0.0304(8) Uani 1 1 d . .
B1 B 0.99621(18) -0.1510(4) 1.0505(3) 0.0234(8) Uani 1 1 d . .

loop_
_atom_site_aniso_label
_atom_site_aniso_U_11
_atom_site_aniso_U_22
_atom_site_aniso_U_33
_atom_site_aniso_U_23
_atom_site_aniso_U_13
_atom_site_aniso_U_12
P1 0.0275(4) 0.0267(5) 0.0424(5) 0.0020(4) 0.0188(4) 0.0010(4)
F1 0.0646(19) 0.0478(16) 0.0385(14) -0.0054(12) -0.0043(13) 0.0032(14)
F2 0.0474(14) 0.0455(14) 0.0742(19) 0.0141(13) 0.0439(14) 0.0101(11)
F3 0.0758(19) 0.0472(16) 0.0566(16) 0.0020(13) 0.0464(16) -0.0116(13)
F4 0.115(3) 0.0599(19) 0.0331(14) 0.0074(13) 0.0314(17) -0.0066(18)
F5 0.0345(12) 0.0623(17) 0.0365(13) 0.0100(12) 0.0193(11) 0.0043(11)
F6 0.0297(12) 0.0501(15) 0.0573(16) -0.0040(12) 0.0140(12) 0.0022(11)
F7 0.0339(12) 0.0563(16) 0.0489(15) -0.0036(12) 0.0250(11) -0.0092(11)
F8 0.0665(17) 0.0363(14) 0.0556(15) 0.0233(11) 0.0406(14) 0.0123(12)
F9 0.0622(16) 0.0363(13) 0.0571(15) 0.0000(11) 0.0442(14) 0.0118(11)
F10 0.0254(10) 0.0422(13) 0.0371(12) -0.0011(10) 0.0115(9) -0.0067(9)
F11 0.0462(13) 0.0378(13) 0.0462(14) 0.0062(11) 0.0242(11) -0.0088(10)
F12 0.0314(11) 0.0455(14) 0.0516(14) 0.0009(11) 0.0210(11) 0.0104(10)
F13 0.0324(11) 0.0250(11) 0.0351(11) 0.0028(8) 0.0160(9) 0.0045(8)
F14 0.0355(11) 0.0238(11) 0.0403(12) 0.0065(9) 0.0180(10) 0.0045(9)
F15 0.0510(14) 0.0419(14) 0.0296(12) -0.0137(10) 0.0153(10) -0.0105(11)
F16 0.0341(12) 0.0483(15) 0.0347(12) 0.0182(11) 0.0058(10) 0.0060(10)
F17 0.0372(12) 0.0296(12) 0.0332(11) 0.0048(9) 0.0116(10) 0.0097(9)
F18 0.0400(13) 0.0587(16) 0.0207(10) 0.0004(10) 0.0015(9) -0.0143(11)
F19 0.0356(11) 0.0287(11) 0.0277(11) -0.0031(8) 0.0087(9) 0.0058(9)
F20 0.0285(10) 0.0368(12) 0.0217(10) -0.0007(8) 0.0060(8) -0.0020(9)
F21 0.0441(14) 0.0625(17) 0.0253(11) 0.0188(11) 0.0118(10) 0.0129(12)
F22 0.0519(14) 0.0264(12) 0.0576(15) -0.0027(11) 0.0349(13) -0.0090(10)
F23 0.0337(11) 0.0363(12) 0.0297(11) -0.0006(9) 0.0091(9) -0.0113(9)
F24 0.0242(10) 0.0374(13) 0.0372(12) -0.0122(9) 0.0134(9) -0.0056(9)
F25 0.0503(14) 0.0375(13) 0.0481(14) -0.0209(11) 0.0266(12) -0.0114(11)
F26 0.0316(12) 0.0523(15) 0.0588(16) 0.0108(12) 0.0293(12) 0.0073(10)
C1 0.050(3) 0.029(2) 0.060(3) -0.005(2) -0.006(2) -0.011(2)
C2 0.047(2) 0.033(2) 0.048(3) -0.0080(19) 0.010(2) -0.0026(19)
C3 0.0289(19) 0.032(2) 0.042(2) -0.0045(17) 0.0099(17) -0.0021(15)
C4 0.0240(17) 0.0224(18) 0.047(2) 0.0016(16) 0.0072(16) -0.0022(14)
C5 0.0350(19) 0.0210(17) 0.0295(18) -0.0006(14) 0.0130(16) 0.0011(14)
C6 0.037(2) 0.029(2) 0.032(2) 0.0015(15) 0.0165(17) 0.0039(16)
C7 0.036(2) 0.0257(19) 0.040(2) -0.0038(16) 0.0149(17) 0.0053(15)
C8 0.046(2) 0.0244(19) 0.035(2) -0.0026(15) 0.0037(18) 0.0049(17)
C9 0.034(2) 0.030(2) 0.103(5) 0.000(3) -0.016(3) -0.006(2)
C10 0.027(2) 0.028(2) 0.101(4) -0.001(2) 0.005(2) -0.0012(17)
C11 0.0226(16) 0.0246(18) 0.034(2) 0.0009(15) 0.0106(15) 0.0015(13)
C12 0.039(2) 0.029(2) 0.032(2) -0.0057(15) 0.0156(17) -0.0047(16)
C13 0.034(2) 0.0247(19) 0.047(2) -0.0044(16) 0.0207(18) -0.0035(15)
C14 0.036(2) 0.029(2) 0.043(2) 0.0076(17) 0.0190(18) 0.0073(16)
C15 0.041(2) 0.041(2) 0.030(2) 0.0032(17) 0.0130(18) 0.0059(18)
C16 0.0344(19) 0.030(2) 0.034(2) -0.0059(16) 0.0103(16) 0.0041(16)
C17 0.055(2) 0.0206(18) 0.045(2) -0.0013(16) 0.033(2) -0.0025(17)
C18 0.080(3) 0.028(2) 0.026(2) 0.0006(15) 0.024(2) 0.003(2)
C19 0.0257(17) 0.040(2) 0.0252(18) -0.0079(15) 0.0125(15) -0.0090(15)
C20 0.0334(18) 0.0285(18) 0.0230(17) -0.0026(14) 0.0120(15) -0.0078(14)
C21 0.0258(16) 0.0247(17) 0.0209(16) -0.0019(13) 0.0073(13) 0.0012(13)
C22 0.0230(15) 0.0220(17) 0.0184(15) -0.0029(12) 0.0063(13) 0.0001(13)
C23 0.0256(16) 0.0221(17) 0.0244(17) 0.0010(13) 0.0123(14) 0.0029(13)
C24 0.0294(18) 0.0256(18) 0.0281(18) -0.0008(14) 0.0144(15) -0.0017(14)
C25 0.0361(19) 0.0199(18) 0.040(2) 0.0003(14) 0.0239(17) 0.0019(14)
C26 0.045(2) 0.0257(19) 0.039(2) 0.0115(16) 0.0290(19) 0.0131(16)
C27 0.046(2) 0.0247(19) 0.039(2) 0.0072(16) 0.0289(18) 0.0102(16)
C28 0.0275(17) 0.0311(19) 0.040(2) 0.0131(15) 0.0206(16) 0.0084(14)
C29 0.0274(17) 0.0261(18) 0.0250(17) 0.0045(14) 0.0117(14) -0.0030(14)
C30 0.0251(16) 0.0225(17) 0.0231(17) 0.0048(13) 0.0100(14) 0.0011(13)
C31 0.0253(17) 0.036(2) 0.0239(17) -0.0069(15) 0.0080(14) 0.0023(15)
C32 0.0275(16) 0.0249(17) 0.0198(16) -0.0028(13) 0.0077(13) -0.0001(14)
C33 0.0246(16) 0.0253(17) 0.0209(16) 0.0004(13) 0.0102(14) -0.0039(13)
C34 0.0253(16) 0.0263(18) 0.0245(17) 0.0016(14) 0.0088(14) -0.0016(14)
C35 0.0316(18) 0.034(2) 0.0252(18) -0.0041(15) 0.0131(16) -0.0086(15)
C36 0.0260(18) 0.051(2) 0.0186(17) 0.0016(15) 0.0058(14) -0.0134(16)
C37 0.0209(16) 0.041(2) 0.0233(17) 0.0123(15) 0.0057(14) 0.0014(14)
C38 0.0254(17) 0.0282(18) 0.0273(18) 0.0026(14) 0.0102(15) -0.0019(14)
C39 0.0267(16) 0.0263(18) 0.0241(17) 0.0023(14) 0.0116(15) 0.0029(14)
C40 0.035(2) 0.038(2) 0.0265(18) 0.0071(15) 0.0168(16) 0.0109(16)
C41 0.0246(16) 0.0238(17) 0.0282(18) 0.0007(13) 0.0133(14) 0.0014(13)
C42 0.041(2) 0.0221(18) 0.0299(19) -0.0028(14) 0.0184(17) -0.0016(15)
B1 0.0224(17) 0.0217(18) 0.0219(17) 0.0011(14) 0.0064(15) -0.0006(14)

loop_
_atom_type_symbol
_atom_type_description
_atom_type_scat_dispersion_real
_atom_type_scat_dispersion_imag
_atom_type_scat_source
C C 0.0033 0.0016 'International Tables Vol C Tables 4.2.6.8 and 6.1.1.4'
H H 0.0000 0.0000 'International Tables Vol C Tables 4.2.6.8 and 6.1.1.4'
B B 0.0013 0.0007 'International Tables Vol C Tables 4.2.6.8 and 6.1.1.4'
F F 0.0171 0.0103 'International Tables Vol C Tables 4.2.6.8 and 6.1.1.4'
P P 0.1023 0.0942 'International Tables Vol C Tables 4.2.6.8 and 6.1.1.4'

loop_
_geom_angle_atom_site_label_1
_geom_angle_atom_site_label_2
_geom_angle_atom_site_label_3
_geom_angle
F2 P1 C4 108.76(19)
F2 P1 C11 106.22(16)
C4 P1 C11 112.70(19)
F2 P1 C5 105.21(18)
C4 P1 C5 113.39(18)
C11 P1 C5 110.03(17)
C9 C1 C2 121.5(5)
C9 C1 H1 119.3
C2 C1 H1 119.3
C3 C2 C1 118.7(5)
C3 C2 H4 120.7
C1 C2 H4 120.7
C2 C3 C4 120.1(4)
C2 C3 H5 120.0
C4 C3 H5 120.0
C3 C4 C10 121.4(4)
C3 C4 P1 120.2(3)
C10 C4 P1 118.2(3)
C6 C5 C17 117.5(4)
C6 C5 P1 120.7(3)
C17 C5 P1 121.7(3)
F5 C6 C7 118.8(4)
F5 C6 C5 119.8(3)
C7 C6 C5 121.4(4)
F6 C7 C8 119.8(4)
F6 C7 C6 120.1(4)
C8 C7 C6 120.1(4)
F1 C8 C7 119.2(4)
F1 C8 C18 119.9(4)
C7 C8 C18 120.9(4)
C1 C9 C10 120.5(4)
C1 C9 H3 119.7
C10 C9 H3 119.7
C9 C10 C4 117.7(5)
C9 C10 H2 121.1
C4 C10 H2 121.1
C16 C11 C12 120.3(3)
C16 C11 P1 121.5(3)
C12 C11 P1 118.2(3)
C13 C12 C11 119.8(4)
C13 C12 H10 120.1
C11 C12 H10 120.1
C12 C13 C14 119.4(4)
C12 C13 H9 120.3
C14 C13 H9 120.3
C15 C14 C13 121.0(4)
C15 C14 H6 119.5
C13 C14 H6 119.5
C16 C15 C14 120.3(4)
C16 C15 H8 119.9
C14 C15 H8 119.9
C15 C16 C11 119.2(4)
C15 C16 H7 120.4
C11 C16 H7 120.4
F3 C17 C5 120.4(4)
F3 C17 C18 118.6(4)
C5 C17 C18 121.0(4)
F4 C18 C8 121.4(4)
F4 C18 C17 119.6(5)
C8 C18 C17 119.1(4)
F7 C19 C31 120.7(4)
F7 C19 C20 120.4(4)
C31 C19 C20 118.9(3)
F11 C20 C21 120.8(3)
F11 C20 C19 119.4(3)
C21 C20 C19 119.8(3)
F14 C21 C20 116.2(3)
F14 C21 C22 119.5(3)
C20 C21 C22 124.3(3)
C32 C22 C21 113.2(3)
C32 C22 B1 126.7(3)
C21 C22 B1 119.8(3)
C39 C23 C24 113.0(3)
C39 C23 B1 119.2(3)
C24 C23 B1 127.5(3)
F23 C24 C25 114.9(3)
F23 C24 C23 121.3(3)
C25 C24 C23 123.9(3)
F22 C25 C26 120.1(3)
F22 C25 C24 120.1(3)
C26 C25 C24 119.8(4)
F8 C26 C25 120.5(4)
F8 C26 C40 120.3(4)
C25 C26 C40 119.1(3)
F9 C27 C28 121.0(4)
F9 C27 C42 121.0(4)
C28 C27 C42 118.0(3)
F26 C28 C27 119.6(3)
F26 C28 C29 120.2(4)
C27 C28 C29 120.2(3)
F10 C29 C28 116.4(3)
F10 C29 C30 119.2(3)
C28 C29 C30 124.5(3)
C41 C30 C29 112.7(3)
C41 C30 B1 127.4(3)
C29 C30 B1 119.3(3)
F12 C31 C19 120.2(3)
F12 C31 C32 120.2(3)
C19 C31 C32 119.5(3)
F13 C32 C31 114.7(3)
F13 C32 C22 121.0(3)
C31 C32 C22 124.3(3)
C38 C33 C34 113.4(3)
C38 C33 B1 127.4(3)
C34 C33 B1 119.1(3)
F19 C34 C35 115.6(3)
F19 C34 C33 119.7(3)
C35 C34 C33 124.6(3)
F15 C35 C36 119.9(3)
F15 C35 C34 121.1(3)
C36 C35 C34 119.0(4)
F18 C36 C37 121.0(4)
F18 C36 C35 119.8(4)
C37 C36 C35 119.1(3)
F16 C37 C36 119.6(3)
F16 C37 C38 120.7(4)
C36 C37 C38 119.6(3)
F17 C38 C33 121.0(3)
F17 C38 C37 115.0(3)
C33 C38 C37 124.0(4)
F20 C39 C40 115.8(3)
F20 C39 C23 119.5(3)
C40 C39 C23 124.8(3)
F21 C40 C26 120.3(3)
F21 C40 C39 120.2(4)
C26 C40 C39 119.4(3)
F24 C41 C42 114.8(3)
F24 C41 C30 120.7(3)
C42 C41 C30 124.5(3)
F25 C42 C27 119.1(3)
F25 C42 C41 120.7(3)
C27 C42 C41 120.1(3)
C33 B1 C22 102.8(3)
C33 B1 C30 114.1(3)
C22 B1 C30 113.1(3)
C33 B1 C23 112.8(3)
C22 B1 C23 113.4(3)
C30 B1 C23 101.0(3)

loop_
_geom_bond_atom_site_label_1
_geom_bond_atom_site_label_2
_geom_bond_distance
P1 F2 1.537(3)
P1 C4 1.751(4)
P1 C11 1.755(4)
P1 C5 1.786(4)
F1 C8 1.344(5)
F3 C17 1.330(5)
F4 C18 1.333(5)
F5 C6 1.328(5)
F6 C7 1.349(5)
F7 C19 1.344(4)
F8 C26 1.349(4)
F9 C27 1.338(4)
F10 C29 1.351(4)
F11 C20 1.354(4)
F12 C31 1.344(4)
F13 C32 1.355(4)
F14 C21 1.349(4)
F15 C35 1.347(5)
F16 C37 1.345(4)
F17 C38 1.350(4)
F18 C36 1.349(4)
F19 C34 1.352(4)
F20 C39 1.354(4)
F21 C40 1.350(4)
F22 C25 1.343(4)
F23 C24 1.346(4)
F24 C41 1.353(4)
F25 C42 1.345(4)
F26 C28 1.354(4)
C1 C9 1.382(9)
C1 C2 1.389(7)
C1 H1 0.9500
C2 C3 1.376(6)
C2 H4 0.9500
C3 C4 1.387(6)
C3 H5 0.9500
C4 C10 1.405(6)
C5 C6 1.390(6)
C5 C17 1.391(6)
C6 C7 1.368(6)
C7 C8 1.363(6)
C8 C18 1.369(7)
C9 C10 1.382(8)
C9 H3 0.9500
C10 H2 0.9500
C11 C16 1.397(5)
C11 C12 1.398(5)
C12 C13 1.376(6)
C12 H10 0.9500
C13 C14 1.388(6)
C13 H9 0.9500
C14 C15 1.381(6)
C14 H6 0.9500
C15 C16 1.374(6)
C15 H8 0.9500
C16 H7 0.9500
C17 C18 1.394(7)
C19 C31 1.373(6)
C19 C20 1.380(6)
C20 C21 1.374(5)
C21 C22 1.395(5)
C22 C32 1.393(5)
C22 B1 1.659(5)
C23 C39 1.393(5)
C23 C24 1.396(5)
C23 B1 1.662(5)
C24 C25 1.391(5)
C25 C26 1.370(6)
C26 C40 1.373(6)
C27 C28 1.373(6)
C27 C42 1.379(6)
C28 C29 1.377(5)
C29 C30 1.400(5)
C30 C41 1.386(5)
C30 B1 1.662(5)
C31 C32 1.385(5)
C33 C38 1.386(5)
C33 C34 1.388(5)
C33 B1 1.653(5)
C34 C35 1.383(5)
C35 C36 1.379(6)
C36 C37 1.373(6)
C37 C38 1.388(5)
C39 C40 1.380(5)
C41 C42 1.384(5)

loop_
_geom_torsion_atom_site_label_1
_geom_torsion_atom_site_label_2
_geom_torsion_atom_site_label_3
_geom_torsion_atom_site_label_4
_geom_torsion
C9 C1 C2 C3 -1.6(8)
C1 C2 C3 C4 -1.3(7)
C2 C3 C4 C10 3.0(7)
C2 C3 C4 P1 -172.5(4)
F2 P1 C4 C3 -143.5(3)
C11 P1 C4 C3 99.0(4)
C5 P1 C4 C3 -26.9(4)
F2 P1 C4 C10 40.8(4)
C11 P1 C4 C10 -76.7(4)
C5 P1 C4 C10 157.5(4)
F2 P1 C5 C6 -150.9(3)
C4 P1 C5 C6 90.4(4)
C11 P1 C5 C6 -36.9(4)
F2 P1 C5 C17 26.1(4)
C4 P1 C5 C17 -92.7(4)
C11 P1 C5 C17 140.1(3)
C17 C5 C6 F5 175.1(3)
P1 C5 C6 F5 -7.8(5)
C17 C5 C6 C7 -3.7(6)
P1 C5 C6 C7 173.4(3)
F5 C6 C7 F6 3.2(6)
C5 C6 C7 F6 -177.9(3)
F5 C6 C7 C8 -177.1(4)
C5 C6 C7 C8 1.8(6)
F6 C7 C8 F1 -0.2(6)
C6 C7 C8 F1 -179.9(4)
F6 C7 C8 C18 -179.4(4)
C6 C7 C8 C18 0.8(6)
C2 C1 C9 C10 2.9(10)
C1 C9 C10 C4 -1.2(9)
C3 C4 C10 C9 -1.7(8)
P1 C4 C10 C9 173.8(5)
F2 P1 C11 C16 -124.3(3)
C4 P1 C11 C16 -5.3(4)
C5 P1 C11 C16 122.3(3)
F2 P1 C11 C12 58.4(3)
C4 P1 C11 C12 177.4(3)
C5 P1 C11 C12 -54.9(3)
C16 C11 C12 C13 0.5(6)
P1 C11 C12 C13 177.8(3)
C11 C12 C13 C14 0.2(6)
C12 C13 C14 C15 -0.7(6)
C13 C14 C15 C16 0.5(6)
C14 C15 C16 C11 0.2(6)
C12 C11 C16 C15 -0.7(6)
P1 C11 C16 C15 -177.9(3)
C6 C5 C17 F3 -177.5(4)
P1 C5 C17 F3 5.4(5)
C6 C5 C17 C18 3.1(6)
P1 C5 C17 C18 -173.9(3)
F1 C8 C18 F4 -1.1(6)
C7 C8 C18 F4 178.2(4)
F1 C8 C18 C17 179.4(4)
C7 C8 C18 C17 -1.4(6)
F3 C17 C18 F4 0.4(6)
C5 C17 C18 F4 179.7(4)
F3 C17 C18 C8 179.9(4)
C5 C17 C18 C8 -0.7(6)
F7 C19 C20 F11 3.3(5)
C31 C19 C20 F11 -179.0(3)
F7 C19 C20 C21 -178.8(3)
C31 C19 C20 C21 -1.0(5)
F11 C20 C21 F14 -2.1(5)
C19 C20 C21 F14 180.0(3)
F11 C20 C21 C22 177.0(3)
C19 C20 C21 C22 -1.0(5)
F14 C21 C22 C32 -178.7(3)
C20 C21 C22 C32 2.3(5)
F14 C21 C22 B1 -5.1(5)
C20 C21 C22 B1 175.9(3)
C39 C23 C24 F23 -177.7(3)
B1 C23 C24 F23 -4.2(5)
C39 C23 C24 C25 1.9(5)
B1 C23 C24 C25 175.4(3)
F23 C24 C25 F22 -0.4(5)
C23 C24 C25 F22 179.9(3)
F23 C24 C25 C26 178.0(3)
C23 C24 C25 C26 -1.7(5)
F22 C25 C26 F8 -0.7(5)
C24 C25 C26 F8 -179.1(3)
F22 C25 C26 C40 178.8(3)
C24 C25 C26 C40 0.4(5)
F9 C27 C28 F26 -0.3(5)
C42 C27 C28 F26 -179.1(3)
F9 C27 C28 C29 178.0(3)
C42 C27 C28 C29 -0.8(5)
F26 C28 C29 F10 2.0(5)
C27 C28 C29 F10 -176.3(3)
F26 C28 C29 C30 -178.7(3)
C27 C28 C29 C30 3.0(6)
F10 C29 C30 C41 176.7(3)
C28 C29 C30 C41 -2.6(5)
F10 C29 C30 B1 5.2(5)
C28 C29 C30 B1 -174.1(3)
F7 C19 C31 F12 -1.0(5)
C20 C19 C31 F12 -178.8(3)
F7 C19 C31 C32 179.2(3)
C20 C19 C31 C32 1.5(5)
F12 C31 C32 F13 1.3(5)
C19 C31 C32 F13 -178.9(3)
F12 C31 C32 C22 -179.7(3)
C19 C31 C32 C22 0.0(5)
C21 C22 C32 F13 177.1(3)
B1 C22 C32 F13 4.0(5)
C21 C22 C32 C31 -1.8(5)
B1 C22 C32 C31 -174.9(3)
C38 C33 C34 F19 -176.2(3)
B1 C33 C34 F19 0.1(5)
C38 C33 C34 C35 5.3(5)
B1 C33 C34 C35 -178.3(3)
F19 C34 C35 F15 -0.8(5)
C33 C34 C35 F15 177.7(3)
F19 C34 C35 C36 178.6(3)
C33 C34 C35 C36 -2.9(6)
F15 C35 C36 F18 -1.0(5)
C34 C35 C36 F18 179.6(3)
F15 C35 C36 C37 178.5(3)
C34 C35 C36 C37 -1.0(5)
F18 C36 C37 F16 0.8(5)
C35 C36 C37 F16 -178.7(3)
F18 C36 C37 C38 -178.7(3)
C35 C36 C37 C38 1.9(5)
C34 C33 C38 F17 176.9(3)
B1 C33 C38 F17 0.9(6)
C34 C33 C38 C37 -4.3(5)
B1 C33 C38 C37 179.7(3)
F16 C37 C38 F17 0.4(5)
C36 C37 C38 F17 179.8(3)
F16 C37 C38 C33 -178.5(3)
C36 C37 C38 C33 0.9(6)
C24 C23 C39 F20 179.2(3)
B1 C23 C39 F20 5.1(5)
C24 C23 C39 C40 -1.1(5)
B1 C23 C39 C40 -175.2(3)
F8 C26 C40 F21 -0.1(5)
C25 C26 C40 F21 -179.6(3)
F8 C26 C40 C39 179.9(3)
C25 C26 C40 C39 0.4(5)
F20 C39 C40 F21 -0.3(5)
C23 C39 C40 F21 179.9(3)
F20 C39 C40 C26 179.7(3)
C23 C39 C40 C26 0.0(6)
C29 C30 C41 F24 -178.2(3)
B1 C30 C41 F24 -7.5(5)
C29 C30 C41 C42 0.2(5)
B1 C30 C41 C42 170.9(3)
F9 C27 C42 F25 -2.9(5)
C28 C27 C42 F25 175.9(3)
F9 C27 C42 C41 179.8(3)
C28 C27 C42 C41 -1.5(5)
F24 C41 C42 F25 2.9(5)
C30 C41 C42 F25 -175.5(3)
F24 C41 C42 C27 -179.7(3)
C30 C41 C42 C27 1.8(6)
C38 C33 B1 C22 105.1(4)
C34 C33 B1 C22 -70.7(4)
C38 C33 B1 C30 -17.8(5)
C34 C33 B1 C30 166.3(3)
C38 C33 B1 C23 -132.4(4)
C34 C33 B1 C23 51.8(4)
C32 C22 B1 C33 102.7(4)
C21 C22 B1 C33 -70.0(4)
C32 C22 B1 C30 -133.7(3)
C21 C22 B1 C30 53.6(4)
C32 C22 B1 C23 -19.5(5)
C21 C22 B1 C23 167.8(3)
C41 C30 B1 C33 138.0(3)
C29 C30 B1 C33 -51.8(4)
C41 C30 B1 C22 20.9(5)
C29 C30 B1 C22 -169.0(3)
C41 C30 B1 C23 -100.6(4)
C29 C30 B1 C23 69.5(4)
C39 C23 B1 C33 -169.4(3)
C24 C23 B1 C33 17.4(5)
C39 C23 B1 C22 -53.0(4)
C24 C23 B1 C22 133.9(3)
C39 C23 B1 C30 68.3(4)
C24 C23 B1 C30 -104.8(4)
